data_7215447
loop_
_publ_author_name
'Riktor, M. D.'
'Filinchuk, Y.'
'Vajeeston, P.'
'Bardaj\'i, E. G.'
'Fichtner, M.'
'Fjellv\%ag, H.'
'S\/orby, M. H.'
'Hauback, B. C.'

_publ_section_title
;
 The crystal structure of the first borohydride borate, Ca3(BD4)3(BO3)
;
_journal_issue 20
_journal_name_full 'Journal of Materials Chemistry'
_journal_page_first 7188
_journal_paper_doi 10.1039/c1jm00074h
_journal_volume 21
_journal_year 2011
_chemical_formula_sum 'B4 Ca3 D12 O3'
_chemical_formula_weight 235.57
_chemical_name_systematic ' ?'
_space_group_IT_number 36
_symmetry_cell_setting orthorhombic
_symmetry_space_group_name_Hall 'C 2c -2'
_symmetry_space_group_name_H-M 'C m c 21'
_audit_creation_date 2010-09-20T15:47
_audit_creation_method 'from EXP file using GSAS2CIF'
_audit_update_record ' 2010-09-20T15:47  Initial CIF as created by GSAS2CIF'
_cell_angle_alpha 90.0
_cell_angle_beta 90.0
_cell_angle_gamma 90.0
_cell_formula_units_Z 4
_cell_length_a 8.99810(24)
_cell_length_b 8.05617(21)
_cell_length_c 11.76780(26)
_cell_measurement_temperature 298
_cell_volume 853.05(4)
_computing_structure_refinement GSAS
_diffrn_ambient_temperature 298
_pd_block_id 2010-09-20T15:47|I1_J5_ART3_200910_FI_phase1|I1_Jf||
_pd_phase_name 'from C:/gsas/MyWork/delta_yaro/J5_1_YARO.EXP'
_pd_prep_pressure 100
_refine_ls_goodness_of_fit_all 72.44
_refine_ls_matrix_type full
_refine_ls_number_parameters 100
_refine_ls_number_restraints 18
_refine_ls_shift/su_max 1.18
_refine_ls_shift/su_mean 0.04
_cod_data_source_file c1jm00074h.txt
_cod_data_source_block I1_J5_ART3_200910_FI_phase_1
_cod_depositor_comments
;
The following automatic conversions were performed:

'_geom_bond_publ_flag' value 'N' changed to 'n' according to
/usr/data/users/saulius/automatic-downloads/retrospective/RSC/lib/dictionaries/cif_core.dic
dictionary named 'cif_core.dic' version 2.4.2 from 2011-04-26 (118
times).

'_geom_angle_publ_flag' value 'N' changed to 'n' according
to
/usr/data/users/saulius/automatic-downloads/retrospective/RSC/lib/dictionaries/cif_core.dic
dictionary named 'cif_core.dic' version 2.4.2 from 2011-04-26 (166
times).

Automatic conversion script
Id: cif_fix_values 2281 2013-09-26 08:29:07Z andrius 
;
_cod_database_code 7215447

loop_
_symmetry_equiv_pos_site_id
_symmetry_equiv_pos_as_xyz
1 +x,+y,+z
2 -x,+y,+z
3 +x,-y,+z+1/2
4 -x,-y,+z+1/2
101 +x+1/2,+y+1/2,+z
102 -x+1/2,+y+1/2,+z
103 +x+1/2,-y+1/2,+z+1/2
104 -x+1/2,-y+1/2,+z+1/2

loop_
_atom_site_type_symbol
_atom_site_label
_atom_site_fract_x
_atom_site_fract_y
_atom_site_fract_z
_atom_site_occupancy
_atom_site_thermal_displace_type
_atom_site_U_iso_or_equiv
_atom_site_symmetry_multiplicity
Ca Ca1 0.0 0.07775(28) 0.0390(8) 1.0 Uiso 0.01939(28) 4
Ca Ca2 0.23314(21) 0.77822(21) 0.26844(21) 1.0 Uiso 0.01939(28) 8
B B1 0.0 1.0270(18) 0.7577(4) 1.0 Uiso 0.001(4) 4
O O1 0.0 1.1196(9) 0.84349(34) 1.0 Uiso 0.0305(14) 4
O O2 -0.1313(4) 0.9491(8) 0.71855(27) 1.0 Uiso 0.0305(14) 8
B B2 0.0 0.4882(11) 0.7743(4) 1.0 Uiso -0.0231(15) 4
D D1 0.1042(4) 0.4686(13) 0.82768(35) 1.0 Uiso -0.090(6) 8
D D2 0.0 0.6219(9) 0.7395(4) 1.0 Uiso -0.090(6) 4
D D3 0.0 0.3963(10) 0.7001(4) 1.0 Uiso -0.090(6) 4
B B3 0.7208(6) 0.7189(8) 0.5180(4) 1.0 Uiso -0.0231(15) 8
D D4 0.6327(8) 0.7671(12) 0.5822(4) 1.0 Uiso -0.090(6) 8
D D5 0.6653(10) 0.6349(10) 0.45387(35) 1.0 Uiso -0.090(6) 8
D D6 0.7723(11) 0.8317(9) 0.4738(4) 1.0 Uiso -0.090(6) 8
D D7 0.8100(8) 0.6493(11) 0.5672(4) 1.0 Uiso -0.090(6) 8

loop_
_atom_type_symbol
_atom_type_number_in_cell
Ca 12.0
B 16.0
O 12.0
D 48.0

loop_
_geom_angle_atom_site_label_1
_geom_angle_atom_site_label_2
_geom_angle_atom_site_label_3
_geom_angle
_geom_angle_site_symmetry_1
_geom_angle_site_symmetry_3
_geom_angle_publ_flag
B1 Ca1 O1 170.2(4) 3_564 1_544 n
B1 Ca1 O2 31.37(18) 3_564 3_564 n
B1 Ca1 O2 31.37(18) 3_564 4_564 n
B1 Ca1 D5 99.70(30) 3_564 103_454 n
B1 Ca1 D5 99.70(30) 3_564 104_554 n
B1 Ca1 D6 114.48(29) 3_564 3_464 n
B1 Ca1 D6 114.48(29) 3_564 4_664 n
O1 Ca1 O2 150.82(14) 1_544 3_564 n
O1 Ca1 O2 150.82(14) 1_544 4_564 n
O1 Ca1 D5 72.58(30) 1_544 103_454 n
O1 Ca1 D5 72.58(30) 1_544 104_554 n
O1 Ca1 D6 67.99(27) 1_544 3_464 n
O1 Ca1 D6 67.99(27) 1_544 4_664 n
O2 Ca1 O2 58.16(29) 3_564 4_564 n
O2 Ca1 D5 125.54(30) 3_564 103_454 n
O2 Ca1 D5 89.89(21) 3_564 104_554 n
O2 Ca1 D6 83.41(22) 3_564 3_464 n
O2 Ca1 D6 138.5(4) 3_564 4_664 n
O2 Ca1 D5 89.89(21) 4_564 103_454 n
O2 Ca1 D5 125.54(30) 4_564 104_554 n
O2 Ca1 D6 138.5(4) 4_564 3_464 n
O2 Ca1 D6 83.41(22) 4_564 4_664 n
D5 Ca1 D5 73.7(4) 103_454 104_554 n
D5 Ca1 D6 128.1(4) 103_454 3_464 n
D5 Ca1 D6 63.34(30) 103_454 4_664 n
D5 Ca1 D6 63.34(30) 104_554 3_464 n
D5 Ca1 D6 128.1(4) 104_554 4_664 n
D6 Ca1 D6 125.4(5) 3_464 4_664 n
B1 Ca2 O1 28.45(20) 3_574 3_574 n
B1 Ca2 O2 32.16(24) 3_574 4_574 n
B1 Ca2 O2 153.78(23) 3_574 103_564 n
B1 Ca2 D1 97.03(29) 3_574 3_564 n
B1 Ca2 D1 89.65(29) 3_574 104_564 n
B1 Ca2 D2 123.84(29) 3_574 103_564 n
B1 Ca2 D3 70.71(29) 3_574 3_564 n
B1 Ca2 B3 85.25(17) 3_574 103_464 n
B1 Ca2 D4 75.27(26) 3_574 103_464 n
B1 Ca2 D5 125.44(21) 3_574 2_655 n
B1 Ca2 D6 85.78(23) 3_574 2_655 n
B1 Ca2 D7 92.05(24) 3_574 103_464 n
O1 Ca2 O2 57.22(17) 3_574 4_574 n
O1 Ca2 O2 146.29(21) 3_574 103_564 n
O1 Ca2 D1 75.95(23) 3_574 3_564 n
O1 Ca2 D1 97.07(20) 3_574 104_564 n
O1 Ca2 D2 139.11(22) 3_574 103_564 n
O1 Ca2 D3 66.74(18) 3_574 3_564 n
O1 Ca2 B3 109.22(16) 3_574 103_464 n
O1 Ca2 D4 93.35(22) 3_574 103_464 n
O1 Ca2 D5 98.49(21) 3_574 2_655 n
O1 Ca2 D6 64.15(23) 3_574 2_655 n
O1 Ca2 D7 119.94(23) 3_574 103_464 n
O2 Ca2 O2 149.21(18) 4_574 103_564 n
O2 Ca2 D1 129.03(19) 4_574 3_564 n
O2 Ca2 D1 64.70(19) 4_574 104_564 n
O2 Ca2 D2 92.13(19) 4_574 103_564 n
O2 Ca2 D3 96.13(19) 4_574 3_564 n
O2 Ca2 B3 74.90(15) 4_574 103_464 n
O2 Ca2 D4 77.10(27) 4_574 103_464 n
O2 Ca2 D5 136.17(19) 4_574 2_655 n
O2 Ca2 D6 94.08(19) 4_574 2_655 n
O2 Ca2 D7 70.85(22) 4_574 103_464 n
O2 Ca2 D1 70.64(20) 103_564 3_564 n
O2 Ca2 D1 113.42(20) 103_564 104_564 n
O2 Ca2 D2 73.47(20) 103_564 103_564 n
O2 Ca2 D3 85.36(19) 103_564 3_564 n
O2 Ca2 B3 76.64(15) 103_564 103_464 n
O2 Ca2 D4 81.02(25) 103_564 103_464 n
O2 Ca2 D5 71.04(17) 103_564 2_655 n
O2 Ca2 D6 113.92(20) 103_564 2_655 n
O2 Ca2 D7 78.35(23) 103_564 103_464 n
D1 Ca2 D1 147.20(22) 3_564 104_564 n
D1 Ca2 D2 138.79(23) 3_564 103_564 n
D1 Ca2 D3 42.91(15) 3_564 3_564 n
D1 Ca2 B3 106.13(18) 3_564 103_464 n
D1 Ca2 D4 87.54(23) 3_564 103_464 n
D1 Ca2 D5 64.19(23) 3_564 2_655 n
D1 Ca2 D6 81.38(24) 3_564 2_655 n
D1 Ca2 D7 126.35(23) 3_564 103_464 n
D1 Ca2 D2 42.37(16) 104_564 103_564 n
D1 Ca2 D3 160.25(23) 104_564 3_564 n
D1 Ca2 B3 106.40(17) 104_564 103_464 n
D1 Ca2 D4 125.12(25) 104_564 103_464 n
D1 Ca2 D5 85.80(25) 104_564 2_655 n
D1 Ca2 D6 67.08(23) 104_564 2_655 n
D1 Ca2 D7 85.20(20) 104_564 103_464 n
D2 Ca2 D3 150.51(19) 103_564 3_564 n
D2 Ca2 B3 84.26(17) 103_564 103_464 n
D2 Ca2 D4 106.29(21) 103_564 103_464 n
D2 Ca2 D5 85.55(24) 103_564 2_655 n
D2 Ca2 D6 95.42(26) 103_564 2_655 n
D2 Ca2 D7 63.04(20) 103_564 103_464 n
D3 Ca2 B3 70.79(16) 3_564 103_464 n
D3 Ca2 D4 48.98(20) 3_564 103_464 n
D3 Ca2 D5 107.07(25) 3_564 2_655 n
D3 Ca2 D6 112.09(25) 3_564 2_655 n
D3 Ca2 D7 93.13(20) 3_564 103_464 n
B3 Ca2 D4 22.18(19) 103_464 103_464 n
B3 Ca2 D5 147.65(19) 103_464 2_655 n
B3 Ca2 D6 168.94(20) 103_464 2_655 n
B3 Ca2 D7 22.35(19) 103_464 103_464 n
D4 Ca2 D5 145.22(27) 103_464 2_655 n
D4 Ca2 D6 156.71(26) 103_464 2_655 n
D4 Ca2 D7 44.31(20) 103_464 103_464 n
D5 Ca2 D6 42.95(19) 2_655 2_655 n
D5 Ca2 D7 141.31(23) 2_655 103_464 n
D6 Ca2 D7 152.19(24) 2_655 103_464 n
Ca1 B1 Ca2 103.42(18) 3_565 3_575 n
Ca1 B1 Ca2 103.42(18) 3_565 4_575 n
Ca1 B1 O1 161.7(9) 3_565 1_555 n
Ca1 B1 O2 63.39(28) 3_565 1_555 n
Ca1 B1 O2 63.39(28) 3_565 2_555 n
Ca2 B1 Ca2 106.2(5) 3_575 4_575 n
Ca2 B1 O1 66.8(4) 3_575 1_555 n
Ca2 B1 O2 161.6(5) 3_575 1_555 n
Ca2 B1 O2 67.26(35) 3_575 2_555 n
Ca2 B1 O1 66.8(4) 4_575 1_555 n
Ca2 B1 O2 67.26(35) 4_575 1_555 n
Ca2 B1 O2 161.6(5) 4_575 2_555 n
O1 B1 O2 121.73(29) 1_555 1_555 n
O1 B1 O2 121.73(29) 1_555 2_555 n
O2 B1 O2 113.2(9) 1_555 2_555 n
Ca1 O1 Ca2 114.22(12) 1_566 3_575 n
Ca1 O1 Ca2 114.22(12) 1_566 4_575 n
Ca1 O1 B1 135.2(7) 1_566 1_555 n
Ca2 O1 Ca2 120.16(25) 3_575 4_575 n
Ca2 O1 B1 84.76(30) 3_575 1_555 n
Ca2 O1 B1 84.76(30) 4_575 1_555 n
Ca1 O2 Ca2 118.01(23) 3_565 4_575 n
Ca1 O2 Ca2 114.39(23) 3_565 103_465 n
Ca1 O2 B1 85.25(29) 3_565 1_555 n
Ca2 O2 Ca2 117.29(16) 4_575 103_465 n
Ca2 O2 B1 80.6(5) 4_575 1_555 n
Ca2 O2 B1 136.1(5) 103_465 1_555 n
D1 B2 D1 110.7(6) 1_555 2_555 n
D1 B2 D2 109.0(7) 1_555 1_555 n
D1 B2 D3 109.3(7) 1_555 1_555 n
D1 B2 D2 109.0(7) 2_555 1_555 n
D1 B2 D3 109.3(7) 2_555 1_555 n
D2 B2 D3 109.5(6) 1_555 1_555 n
Ca2 D1 Ca2 107.36(14) 3_565 104_565 n
Ca2 D1 B2 110.6(6) 3_565 1_555 n
Ca2 D1 B2 101.9(6) 104_565 1_555 n
Ca2 D2 Ca2 140.02(30) 103_465 104_565 n
Ca2 D2 B2 104.31(17) 103_465 1_555 n
Ca2 D2 B2 104.31(17) 104_565 1_555 n
Ca2 D3 Ca2 104.65(27) 3_565 4_565 n
Ca2 D3 B2 96.40(30) 3_565 1_555 n
Ca2 D3 B2 96.40(30) 4_565 1_555 n
Ca2 B3 D4 51.2(4) 103_565 1_555 n
Ca2 B3 D5 133.5(5) 103_565 1_555 n
Ca2 B3 D6 115.6(4) 103_565 1_555 n
Ca2 B3 D7 57.93(35) 103_565 1_555 n
D4 B3 D5 109.5(7) 1_555 1_555 n
D4 B3 D6 107.8(8) 1_555 1_555 n
D4 B3 D7 108.4(5) 1_555 1_555 n
D5 B3 D6 110.5(5) 1_555 1_555 n
D5 B3 D7 110.9(8) 1_555 1_555 n
D6 B3 D7 109.6(7) 1_555 1_555 n
Ca2 D4 B3 106.6(5) 103_565 1_555 n
Ca1 D5 Ca2 147.77(34) 103_555 2_655 n
Ca1 D5 B3 114.1(5) 103_555 1_555 n
Ca2 D5 B3 97.9(5) 2_655 1_555 n
Ca1 D6 Ca2 113.6(4) 3_665 2_655 n
Ca1 D6 B3 117.4(6) 3_665 1_555 n
Ca2 D6 B3 107.4(4) 2_655 1_555 n
Ca2 D7 B3 99.7(5) 103_565 1_555 n

loop_
_geom_bond_atom_site_label_1
_geom_bond_atom_site_label_2
_geom_bond_distance
_geom_bond_site_symmetry_2
_geom_bond_publ_flag
Ca1 Ca2 4.185(7) 1_545 n
Ca1 Ca2 4.185(7) 2_545 n
Ca1 Ca2 3.985(8) 3_564 n
Ca1 Ca2 3.985(8) 4_564 n
Ca1 Ca2 3.958(7) 101_445 n
Ca1 Ca2 3.958(7) 102_545 n
Ca1 B1 3.335(12) 1_544 n
Ca1 B1 2.709(12) 3_564 n
Ca1 O1 2.325(11) 1_544 n
Ca1 O2 2.431(9) 3_564 n
Ca1 O2 2.431(9) 4_564 n
Ca1 B3 3.009(6) 3_464 n
Ca1 B3 3.009(6) 4_664 n
Ca1 B3 3.118(6) 103_454 n
Ca1 B3 3.118(6) 104_554 n
Ca1 D4 3.066(10) 103_454 n
Ca1 D4 3.066(10) 104_554 n
Ca1 D5 2.480(9) 103_454 n
Ca1 D5 2.480(9) 104_554 n
Ca1 D6 2.306(9) 3_464 n
Ca1 D6 2.306(9) 4_664 n
Ca1 D7 2.805(9) 3_464 n
Ca1 D7 2.805(9) 4_664 n
Ca2 Ca1 4.185(7) 1_565 n
Ca2 Ca1 3.985(8) 3_565 n
Ca2 Ca1 3.958(7) 101_555 n
Ca2 Ca2 4.196(4) 2_555 n
Ca2 Ca2 4.03949(30) 102_545 n
Ca2 Ca2 4.03949(30) 102_555 n
Ca2 B1 2.623(9) 3_574 n
Ca2 O1 2.4204(34) 3_574 n
Ca2 O2 2.452(6) 4_574 n
Ca2 O2 2.277(6) 103_564 n
Ca2 B2 3.002(7) 3_564 n
Ca2 B2 3.051(6) 103_564 n
Ca2 D1 2.405(9) 3_564 n
Ca2 D1 2.606(9) 104_564 n
Ca2 D2 2.5552(30) 103_564 n
Ca2 D3 2.651(5) 3_564 n
Ca2 B3 3.004(5) 2_655 n
Ca2 B3 2.949(5) 103_464 n
Ca2 D4 2.399(6) 103_464 n
Ca2 D5 2.632(6) 2_655 n
Ca2 D6 2.456(5) 2_655 n
Ca2 D7 2.535(6) 103_464 n
B1 Ca1 3.335(12) 1_566 n
B1 Ca1 2.709(12) 3_565 n
B1 Ca2 2.623(9) 3_575 n
B1 Ca2 2.623(9) 4_575 n
B1 O1 1.255(11) 1_555 n
B1 O2 1.415(8) 1_555 n
B1 O2 1.415(8) 2_555 n
O1 Ca1 2.325(11) 1_566 n
O1 Ca2 2.4204(34) 3_575 n
O1 Ca2 2.4204(34) 4_575 n
O1 B1 1.255(11) 1_555 n
O2 Ca1 2.431(9) 3_565 n
O2 Ca2 2.452(6) 4_575 n
O2 Ca2 2.277(6) 103_465 n
O2 B1 1.415(8) 1_555 n
B2 Ca2 3.002(7) 3_565 n
B2 Ca2 3.002(7) 4_565 n
B2 Ca2 3.051(6) 103_465 n
B2 Ca2 3.051(6) 104_565 n
B2 D1 1.139(5) 1_555 n
B2 D1 1.139(5) 2_555 n
B2 D2 1.152(10) 1_555 n
B2 D3 1.145(9) 1_555 n
D1 Ca2 2.405(9) 3_565 n
D1 Ca2 2.606(9) 104_565 n
D1 B2 1.139(5) 1_555 n
D1 D1 1.875(7) 2_555 n
D1 D2 1.866(8) 1_555 n
D1 D3 1.863(6) 1_555 n
D2 Ca2 2.5552(30) 103_465 n
D2 Ca2 2.5552(30) 104_565 n
D2 B2 1.152(10) 1_555 n
D2 D1 1.866(8) 1_555 n
D2 D1 1.866(8) 2_555 n
D2 D3 1.876(9) 1_555 n
D3 Ca2 2.651(5) 3_565 n
D3 Ca2 2.651(5) 4_565 n
D3 B2 1.145(9) 1_555 n
D3 D1 1.863(6) 1_555 n
D3 D1 1.863(6) 2_555 n
D3 D2 1.876(9) 1_555 n
B3 Ca1 3.009(6) 3_665 n
B3 Ca1 3.118(6) 103_555 n
B3 Ca2 3.004(5) 2_655 n
B3 Ca2 2.949(5) 103_565 n
B3 D4 1.162(8) 1_555 n
B3 D5 1.130(8) 1_555 n
B3 D6 1.145(8) 1_555 n
B3 D7 1.138(8) 1_555 n
D4 Ca1 3.066(10) 103_555 n
D4 Ca2 2.399(6) 103_565 n
D4 B3 1.162(8) 1_555 n
D4 D5 1.871(8) 1_555 n
D4 D6 1.864(8) 1_555 n
D4 D7 1.865(9) 1_555 n
D5 Ca1 2.480(9) 103_555 n
D5 Ca2 2.632(6) 2_655 n
D5 B3 1.130(8) 1_555 n
D5 D4 1.871(8) 1_555 n
D5 D6 1.870(9) 1_555 n
D5 D7 1.867(8) 1_555 n
D6 Ca1 2.306(9) 3_665 n
D6 Ca2 2.456(5) 2_655 n
D6 B3 1.145(8) 1_555 n
D6 D4 1.864(8) 1_555 n
D6 D5 1.870(9) 1_555 n
D6 D7 1.866(8) 1_555 n
D7 Ca1 2.805(9) 3_665 n
D7 Ca2 2.535(6) 103_565 n
D7 B3 1.138(8) 1_555 n
D7 D4 1.865(9) 1_555 n
D7 D5 1.867(8) 1_555 n
D7 D6 1.866(8) 1_555 n
